data_4081541
loop_
_publ_author_name
'Dietz, Christina'
'Jouikov, Viatcheslav'
'Jurkschat, Klaus'

_publ_section_title
;
 Diastereoselectiveortho-Metalation of a Chiral Ferrocenylphosphonic
 Diamide and Its Organotin Derivatives
;
_journal_issue 20
_journal_name_full Organometallics
_journal_page_first 5906
_journal_paper_doi 10.1021/om4004797
_journal_volume 32
_journal_year 2013
_chemical_absolute_configuration ad
_chemical_formula_moiety 'C30 H34 Fe I N2 O P Sn'
_chemical_formula_sum 'C30 H34 Fe I N2 O P Sn'
_chemical_formula_weight 771.00
_chemical_name_systematic
; 
(3aR,7aR)-[(RFc)-(2-Monoiodidodiphenylstannyl)ferrocenyl]-
(3a,4,5,6,7,7a-octahydro-1,3-dimethyl-1,3,2-benzodiaza-phosphol)-2-oxid  
;
_space_group_IT_number 4
_symmetry_cell_setting monoclinic
_symmetry_space_group_name_Hall 'P 2yb'
_symmetry_space_group_name_H-M 'P 1 21 1'
_atom_sites_solution_hydrogens geom
_atom_sites_solution_primary direct
_atom_sites_solution_secondary difmap
_audit_creation_method SHELXL-97
_cell_angle_alpha 90.00
_cell_angle_beta 91.483(4)
_cell_angle_gamma 90.00
_cell_formula_units_Z 2
_cell_length_a 11.4229(6)
_cell_length_b 8.4617(4)
_cell_length_c 15.3400(7)
_cell_measurement_reflns_used 5311
_cell_measurement_temperature 173(2)
_cell_measurement_theta_max 29.2110
_cell_measurement_theta_min 2.1915
_cell_volume 1482.22(12)
_computing_cell_refinement 'CrysAlisPro, Oxford Diffraction Ltd., Version 1.171.33.55''
_computing_data_collection 'CrysAlisPro, Oxford Diffraction Ltd., Version 1.171.33.55''
_computing_data_reduction 'CrysAlisPro, Oxford Diffraction Ltd., Version 1.171.33.55''
_computing_molecular_graphics 'SHELXP-97 (Sheldrick, 1997)'
_computing_publication_material 'enCIFer Version 1.4'
_computing_structure_refinement 'SHELXL-97 (Sheldrick, 1997)'
_computing_structure_solution 'SHELXS-97 (Sheldrick, 1990)'
_diffrn_ambient_temperature 173(2)
_diffrn_measured_fraction_theta_full 0.999
_diffrn_measured_fraction_theta_max 0.999
_diffrn_measurement_device 'XcaliburS CCD Diffractometer'
_diffrn_measurement_method '\w und \y scan'
_diffrn_radiation_monochromator graphite
_diffrn_radiation_source 'fine-focus sealed tube'
_diffrn_radiation_type MoK\a
_diffrn_radiation_wavelength 0.71073
_diffrn_reflns_av_R_equivalents 0.0411
_diffrn_reflns_av_sigmaI/netI 0.0851
_diffrn_reflns_limit_h_max 13
_diffrn_reflns_limit_h_min -13
_diffrn_reflns_limit_k_max 10
_diffrn_reflns_limit_k_min -10
_diffrn_reflns_limit_l_max 18
_diffrn_reflns_limit_l_min -18
_diffrn_reflns_number 10696
_diffrn_reflns_theta_full 25.50
_diffrn_reflns_theta_max 25.50
_diffrn_reflns_theta_min 2.20
_exptl_absorpt_coefficient_mu 2.453
_exptl_absorpt_correction_T_max 1.00000
_exptl_absorpt_correction_T_min 0.89542
_exptl_absorpt_correction_type multi-scan
_exptl_absorpt_process_details
;
CrysAlisPro, Oxford Diffraction Ltd.,
Version 1.171.33.55 (release 05-01-2010 CrysAlis171 .NET)
(compiled Jan  5 2010,16:28:46)
Empirical absorption correction using spherical harmonics,
 implemented in SCALE3 ABSPACK scaling algorithm.
;
_exptl_crystal_colour orange
_exptl_crystal_density_diffrn 1.728
_exptl_crystal_density_method 'not measured'
_exptl_crystal_description column
_exptl_crystal_F_000 760
_exptl_crystal_size_max 0.34
_exptl_crystal_size_mid 0.13
_exptl_crystal_size_min 0.07
_refine_diff_density_max 0.972
_refine_diff_density_min -0.531
_refine_diff_density_rms 0.094
_refine_ls_abs_structure_details 'Flack H D (1983), Acta Cryst. A39, 876-881'
_refine_ls_abs_structure_Flack -0.04(2)
_refine_ls_extinction_method none
_refine_ls_goodness_of_fit_ref 0.847
_refine_ls_hydrogen_treatment constr
_refine_ls_matrix_type full
_refine_ls_number_parameters 334
_refine_ls_number_reflns 5520
_refine_ls_number_restraints 1
_refine_ls_restrained_S_all 0.847
_refine_ls_R_factor_all 0.0454
_refine_ls_R_factor_gt 0.0334
_refine_ls_shift/su_max 0.001
_refine_ls_shift/su_mean 0.000
_refine_ls_structure_factor_coef Fsqd
_refine_ls_weighting_details 'calc w=1/[\s^2^(Fo^2^)+(0.0185P)^2^+0.0000P] where P=(Fo^2^+2Fc^2^)/3'
_refine_ls_weighting_scheme calc
_refine_ls_wR_factor_gt 0.0545
_refine_ls_wR_factor_ref 0.0558
_reflns_number_gt 4421
_reflns_number_total 5520
_reflns_threshold_expression >2sigma(I)
_cod_data_source_file om4004797_si_002.cif
_cod_data_source_block compound(R,R,Rp)-3
_cod_original_sg_symbol_H-M 'P 21'
_cod_database_code 4081541

loop_
_symmetry_equiv_pos_as_xyz
'x, y, z'
'-x, y+1/2, -z'

loop_
_atom_site_label
_atom_site_type_symbol
_atom_site_fract_x
_atom_site_fract_y
_atom_site_fract_z
_atom_site_U_iso_or_equiv
_atom_site_adp_type
_atom_site_occupancy
_atom_site_symmetry_multiplicity
_atom_site_calc_flag
_atom_site_refinement_flags
Sn1 Sn 0.24117(3) 0.76941(5) 0.23992(2) 0.02119(11) Uani 1 1 d .
I1 I 0.06182(4) 1.00184(5) 0.22784(3) 0.03658(13) Uani 1 1 d .
Fe1 Fe 0.47253(8) 1.05611(9) 0.29789(5) 0.0229(2) Uani 1 1 d .
P1 P 0.52290(14) 0.67479(19) 0.23310(10) 0.0195(4) Uani 1 1 d .
O1 O 0.4086(3) 0.6092(4) 0.2601(2) 0.0221(9) Uani 1 1 d .
C1 C 0.3765(5) 0.9298(7) 0.2090(4) 0.0242(15) Uani 1 1 d .
C2 C 0.4970(6) 0.8745(7) 0.2122(3) 0.0215(15) Uani 1 1 d .
C3 C 0.5691(5) 1.0067(8) 0.1907(3) 0.0310(14) Uani 1 1 d .
H3A H 0.6503 1.0069 0.1881 0.037 Uiso 1 1 calc R
C4 C 0.4945(6) 1.1361(8) 0.1742(4) 0.0306(17) Uani 1 1 d .
H4A H 0.5191 1.2368 0.1588 0.037 Uiso 1 1 calc R
C5 C 0.3789(6) 1.0912(7) 0.1842(3) 0.0253(15) Uani 1 1 d .
H5A H 0.3139 1.1561 0.1761 0.030 Uiso 1 1 calc R
C6 C 0.4292(5) 0.9921(9) 0.4205(3) 0.0338(15) Uani 1 1 d .
H6A H 0.3940 0.8978 0.4368 0.041 Uiso 1 1 calc R
C7 C 0.5511(5) 1.0212(7) 0.4171(3) 0.0285(15) Uani 1 1 d .
H7A H 0.6104 0.9488 0.4299 0.034 Uiso 1 1 calc R
C8 C 0.5663(5) 1.1774(7) 0.3912(4) 0.0312(15) Uani 1 1 d .
H8A H 0.6379 1.2274 0.3838 0.037 Uiso 1 1 calc R
C9 C 0.4563(5) 1.2465(7) 0.3781(3) 0.0253(14) Uani 1 1 d .
H9A H 0.4416 1.3504 0.3613 0.030 Uiso 1 1 calc R
C10 C 0.3715(5) 1.1300(7) 0.3950(4) 0.0259(15) Uani 1 1 d .
H10A H 0.2908 1.1432 0.3900 0.031 Uiso 1 1 calc R
N1 N 0.5793(4) 0.5875(5) 0.1478(3) 0.0233(12) Uani 1 1 d .
N2 N 0.6362(4) 0.6473(5) 0.2991(3) 0.0198(11) Uani 1 1 d .
C11 C 0.7064(5) 0.5810(7) 0.1600(4) 0.0257(14) Uani 1 1 d .
H11A H 0.7372 0.6873 0.1495 0.031 Uiso 1 1 calc R
C12 C 0.7213(5) 0.5467(7) 0.2567(3) 0.0245(15) Uani 1 1 d .
H12A H 0.6992 0.4364 0.2666 0.029 Uiso 1 1 calc R
C13 C 0.8490(5) 0.5670(7) 0.2859(4) 0.0345(16) Uani 1 1 d .
H13A H 0.8732 0.6757 0.2776 0.041 Uiso 1 1 calc R
H13B H 0.8586 0.5410 0.3472 0.041 Uiso 1 1 calc R
C14 C 0.9233(5) 0.4571(8) 0.2315(5) 0.053(2) Uani 1 1 d .
H14A H 1.0054 0.4751 0.2461 0.063 Uiso 1 1 calc R
H14B H 0.9052 0.3485 0.2461 0.063 Uiso 1 1 calc R
C15 C 0.9032(5) 0.4813(9) 0.1342(4) 0.0441(18) Uani 1 1 d .
H15A H 0.9478 0.4031 0.1029 0.053 Uiso 1 1 calc R
H15B H 0.9319 0.5849 0.1182 0.053 Uiso 1 1 calc R
C16 C 0.7744(5) 0.4679(7) 0.1064(4) 0.0323(16) Uani 1 1 d .
H16A H 0.7643 0.4931 0.0450 0.039 Uiso 1 1 calc R
H16B H 0.7468 0.3609 0.1156 0.039 Uiso 1 1 calc R
C17 C 0.5340(6) 0.6258(8) 0.0604(4) 0.0402(18) Uani 1 1 d .
H17A H 0.5756 0.5658 0.0181 0.060 Uiso 1 1 calc R
H17B H 0.5443 0.7366 0.0495 0.060 Uiso 1 1 calc R
H17C H 0.4522 0.6001 0.0562 0.060 Uiso 1 1 calc R
C18 C 0.6254(5) 0.6264(7) 0.3921(3) 0.0291(15) Uani 1 1 d .
H18A H 0.7017 0.6125 0.4187 0.044 Uiso 1 1 calc R
H18B H 0.5783 0.5349 0.4031 0.044 Uiso 1 1 calc R
H18C H 0.5889 0.7180 0.4164 0.044 Uiso 1 1 calc R
C21 C 0.1983(5) 0.6262(7) 0.1296(4) 0.0196(13) Uani 1 1 d .
C22 C 0.2252(5) 0.4668(7) 0.1265(4) 0.0303(16) Uani 1 1 d .
H22A H 0.2609 0.4199 0.1752 0.036 Uiso 1 1 calc R
C23 C 0.2009(6) 0.3746(7) 0.0535(4) 0.0370(17) Uani 1 1 d .
H23A H 0.2199 0.2677 0.0532 0.044 Uiso 1 1 calc R
C24 C 0.1485(5) 0.4438(8) -0.0182(4) 0.0310(16) Uani 1 1 d .
H24A H 0.1306 0.3837 -0.0675 0.037 Uiso 1 1 calc R
C25 C 0.1230(6) 0.6004(7) -0.0169(4) 0.0333(17) Uani 1 1 d .
H25A H 0.0897 0.6468 -0.0665 0.040 Uiso 1 1 calc R
C26 C 0.1448(5) 0.6926(7) 0.0557(4) 0.0269(15) Uani 1 1 d .
H26A H 0.1239 0.7988 0.0553 0.032 Uiso 1 1 calc R
C31 C 0.1922(5) 0.6849(8) 0.3661(4) 0.0251(16) Uani 1 1 d .
C32 C 0.1465(5) 0.7822(9) 0.4294(3) 0.0309(14) Uani 1 1 d .
H32A H 0.1398 0.8900 0.4187 0.037 Uiso 1 1 calc R
C33 C 0.1111(5) 0.7228(8) 0.5069(4) 0.0385(18) Uani 1 1 d .
H33A H 0.0812 0.7902 0.5488 0.046 Uiso 1 1 calc R
C34 C 0.1195(5) 0.5642(8) 0.5233(4) 0.0373(18) Uani 1 1 d .
H34A H 0.0951 0.5237 0.5762 0.045 Uiso 1 1 calc R
C35 C 0.1637(5) 0.4657(8) 0.4623(4) 0.0388(17) Uani 1 1 d .
H35A H 0.1689 0.3577 0.4729 0.047 Uiso 1 1 calc R
C36 C 0.2010(5) 0.5280(7) 0.3839(4) 0.0292(15) Uani 1 1 d .
H36A H 0.2326 0.4609 0.3426 0.035 Uiso 1 1 calc R

loop_
_atom_site_aniso_label
_atom_site_aniso_U_11
_atom_site_aniso_U_22
_atom_site_aniso_U_33
_atom_site_aniso_U_23
_atom_site_aniso_U_13
_atom_site_aniso_U_12
Sn1 0.0237(2) 0.0207(2) 0.0190(2) -0.0017(2) -0.00188(18) 0.0032(2)
I1 0.0369(3) 0.0364(3) 0.0361(3) -0.0013(2) -0.0055(2) 0.0173(2)
Fe1 0.0302(5) 0.0183(5) 0.0201(5) -0.0009(4) -0.0016(4) -0.0002(4)
P1 0.0220(9) 0.0208(9) 0.0158(8) -0.0005(7) 0.0024(7) 0.0003(7)
O1 0.023(2) 0.020(2) 0.024(2) 0.0013(18) 0.0020(18) 0.0068(17)
C1 0.030(4) 0.029(4) 0.014(3) -0.007(3) -0.007(3) 0.002(3)
C2 0.035(4) 0.024(4) 0.006(3) -0.002(3) -0.004(3) -0.002(3)
C3 0.037(4) 0.031(4) 0.025(3) 0.000(3) 0.003(3) -0.008(4)
C4 0.050(5) 0.020(4) 0.022(4) 0.001(3) -0.004(3) -0.006(3)
C5 0.041(4) 0.019(4) 0.016(3) 0.002(3) -0.005(3) 0.005(3)
C6 0.057(4) 0.033(4) 0.011(3) -0.004(3) 0.002(3) -0.007(4)
C7 0.039(4) 0.022(4) 0.024(3) -0.009(3) -0.008(3) 0.008(3)
C8 0.030(4) 0.030(4) 0.033(4) -0.005(3) 0.001(3) -0.006(3)
C9 0.032(4) 0.019(4) 0.025(3) -0.001(3) -0.003(3) 0.009(3)
C10 0.028(4) 0.029(4) 0.020(3) -0.008(3) -0.005(3) 0.004(3)
N1 0.024(3) 0.029(3) 0.016(2) -0.003(2) -0.002(2) -0.003(2)
N2 0.020(3) 0.021(3) 0.019(3) 0.002(2) 0.004(2) 0.003(2)
C11 0.028(4) 0.016(3) 0.033(4) -0.003(3) 0.010(3) -0.004(3)
C12 0.019(3) 0.021(4) 0.033(4) -0.001(3) -0.001(3) 0.000(2)
C13 0.024(4) 0.029(4) 0.050(4) 0.002(3) -0.003(3) -0.002(3)
C14 0.020(4) 0.050(5) 0.088(6) -0.010(4) -0.006(4) 0.004(3)
C15 0.027(4) 0.042(5) 0.064(5) -0.017(4) 0.024(3) -0.003(4)
C16 0.029(4) 0.027(4) 0.041(4) -0.001(3) 0.016(3) -0.002(3)
C17 0.040(4) 0.055(5) 0.026(4) -0.001(3) 0.003(3) 0.009(4)
C18 0.037(4) 0.023(4) 0.027(4) -0.002(3) -0.006(3) 0.002(3)
C21 0.015(3) 0.024(4) 0.020(3) 0.002(3) 0.004(3) -0.003(3)
C22 0.038(4) 0.026(4) 0.027(3) 0.000(3) -0.005(3) 0.007(3)
C23 0.044(5) 0.028(4) 0.039(4) -0.007(3) -0.003(3) 0.010(3)
C24 0.033(4) 0.041(4) 0.019(3) -0.008(3) 0.001(3) -0.006(3)
C25 0.047(4) 0.032(4) 0.020(4) -0.001(3) -0.006(3) -0.013(3)
C26 0.037(4) 0.018(3) 0.026(4) -0.001(3) -0.001(3) 0.003(3)
C31 0.018(3) 0.042(4) 0.015(3) 0.003(3) -0.007(3) 0.002(3)
C32 0.038(4) 0.030(4) 0.025(3) -0.003(3) 0.003(3) -0.004(3)
C33 0.034(4) 0.054(6) 0.029(4) -0.006(3) 0.013(3) 0.004(3)
C34 0.030(4) 0.053(5) 0.029(4) 0.016(3) 0.000(3) 0.006(3)
C35 0.039(4) 0.039(5) 0.038(4) 0.006(3) 0.006(3) 0.009(3)
C36 0.029(4) 0.026(4) 0.033(3) 0.005(3) 0.002(3) 0.007(3)

loop_
_atom_type_symbol
_atom_type_description
_atom_type_scat_dispersion_real
_atom_type_scat_dispersion_imag
_atom_type_scat_source
C C 0.0033 0.0016 'International Tables Vol C Tables 4.2.6.8 and 6.1.1.4'
H H 0.0000 0.0000 'International Tables Vol C Tables 4.2.6.8 and 6.1.1.4'
N N 0.0061 0.0033 'International Tables Vol C Tables 4.2.6.8 and 6.1.1.4'
O O 0.0106 0.0060 'International Tables Vol C Tables 4.2.6.8 and 6.1.1.4'
P P 0.1023 0.0942 'International Tables Vol C Tables 4.2.6.8 and 6.1.1.4'
Fe Fe 0.3463 0.8444 'International Tables Vol C Tables 4.2.6.8 and 6.1.1.4'
Sn Sn -0.6537 1.4246 'International Tables Vol C Tables 4.2.6.8 and 6.1.1.4'
I I -0.4742 1.8119 'International Tables Vol C Tables 4.2.6.8 and 6.1.1.4'

loop_
_geom_angle_atom_site_label_1
_geom_angle_atom_site_label_2
_geom_angle_atom_site_label_3
_geom_angle
C1 Sn1 C21 109.9(2)
C1 Sn1 C31 128.5(2)
C21 Sn1 C31 117.8(2)
C1 Sn1 O1 78.67(18)
C21 Sn1 O1 86.93(17)
C31 Sn1 O1 85.40(18)
C1 Sn1 I1 94.08(16)
C21 Sn1 I1 101.02(15)
C31 Sn1 I1 94.87(17)
O1 Sn1 I1 170.77(9)
C10 Fe1 C6 40.3(2)
C10 Fe1 C1 110.6(2)
C6 Fe1 C1 109.9(2)
C10 Fe1 C4 132.5(3)
C6 Fe1 C4 172.1(3)
C1 Fe1 C4 68.1(2)
C10 Fe1 C7 68.1(2)
C6 Fe1 C7 40.8(2)
C1 Fe1 C7 138.0(2)
C4 Fe1 C7 145.3(3)
C10 Fe1 C9 40.8(2)
C6 Fe1 C9 67.9(3)
C1 Fe1 C9 139.9(2)
C4 Fe1 C9 108.4(2)
C7 Fe1 C9 67.5(2)
C10 Fe1 C8 68.0(2)
C6 Fe1 C8 67.7(2)
C1 Fe1 C8 177.6(2)
C4 Fe1 C8 114.3(3)
C7 Fe1 C8 39.9(2)
C9 Fe1 C8 40.0(2)
C10 Fe1 C5 106.8(2)
C6 Fe1 C5 134.0(3)
C1 Fe1 C5 40.7(2)
C4 Fe1 C5 39.7(2)
C7 Fe1 C5 174.6(3)
C9 Fe1 C5 110.3(2)
C8 Fe1 C5 141.1(2)
C10 Fe1 C2 143.2(3)
C6 Fe1 C2 115.8(3)
C1 Fe1 C2 41.7(2)
C4 Fe1 C2 68.2(2)
C7 Fe1 C2 113.8(2)
C9 Fe1 C2 175.9(3)
C8 Fe1 C2 138.6(3)
C5 Fe1 C2 68.8(2)
C10 Fe1 C3 172.7(3)
C6 Fe1 C3 147.0(3)
C1 Fe1 C3 69.3(2)
C4 Fe1 C3 40.3(2)
C7 Fe1 C3 117.2(2)
C9 Fe1 C3 134.9(3)
C8 Fe1 C3 112.5(2)
C5 Fe1 C3 68.0(2)
C2 Fe1 C3 41.0(2)
O1 P1 N2 117.4(2)
O1 P1 N1 114.7(2)
N2 P1 N1 96.2(2)
O1 P1 C2 105.5(3)
N2 P1 C2 112.3(2)
N1 P1 C2 110.9(3)
P1 O1 Sn1 117.6(2)
C5 C1 C2 107.1(6)
C5 C1 Fe1 70.1(3)
C2 C1 Fe1 69.7(3)
C5 C1 Sn1 134.1(5)
C2 C1 Sn1 118.8(4)
Fe1 C1 Sn1 124.8(3)
C3 C2 C1 106.9(5)
C3 C2 P1 134.7(5)
C1 C2 P1 118.3(5)
C3 C2 Fe1 69.5(3)
C1 C2 Fe1 68.6(3)
P1 C2 Fe1 129.4(3)
C4 C3 C2 107.5(5)
C4 C3 Fe1 69.5(4)
C2 C3 Fe1 69.5(3)
C4 C3 H3A 126.3
C2 C3 H3A 126.3
Fe1 C3 H3A 126.3
C5 C4 C3 109.9(6)
C5 C4 Fe1 70.4(4)
C3 C4 Fe1 70.2(3)
C5 C4 H4A 125.0
C3 C4 H4A 125.0
Fe1 C4 H4A 125.9
C4 C5 C1 108.6(6)
C4 C5 Fe1 69.9(4)
C1 C5 Fe1 69.2(3)
C4 C5 H5A 125.7
C1 C5 H5A 125.7
Fe1 C5 H5A 126.8
C10 C6 C7 107.6(6)
C10 C6 Fe1 69.0(3)
C7 C6 Fe1 69.9(3)
C10 C6 H6A 126.2
C7 C6 H6A 126.2
Fe1 C6 H6A 126.5
C8 C7 C6 107.8(6)
C8 C7 Fe1 70.2(3)
C6 C7 Fe1 69.3(3)
C8 C7 H7A 126.1
C6 C7 H7A 126.1
Fe1 C7 H7A 125.9
C7 C8 C9 108.7(6)
C7 C8 Fe1 69.9(3)
C9 C8 Fe1 69.9(3)
C7 C8 H8A 125.7
C9 C8 H8A 125.7
Fe1 C8 H8A 126.2
C8 C9 C10 107.5(5)
C8 C9 Fe1 70.1(4)
C10 C9 Fe1 68.4(3)
C8 C9 H9A 126.2
C10 C9 H9A 126.2
Fe1 C9 H9A 126.8
C6 C10 C9 108.4(5)
C6 C10 Fe1 70.7(3)
C9 C10 Fe1 70.8(3)
C6 C10 H10A 125.8
C9 C10 H10A 125.8
Fe1 C10 H10A 124.3
C11 N1 C17 117.0(5)
C11 N1 P1 108.8(3)
C17 N1 P1 119.5(4)
C18 N2 C12 116.3(4)
C18 N2 P1 122.7(4)
C12 N2 P1 109.4(3)
N1 C11 C16 118.9(5)
N1 C11 C12 102.6(5)
C16 C11 C12 111.6(5)
N1 C11 H11A 107.7
C16 C11 H11A 107.7
C12 C11 H11A 107.7
N2 C12 C11 105.4(4)
N2 C12 C13 116.6(4)
C11 C12 C13 110.3(5)
N2 C12 H12A 108.1
C11 C12 H12A 108.1
C13 C12 H12A 108.1
C14 C13 C12 108.3(5)
C14 C13 H13A 110.0
C12 C13 H13A 110.0
C14 C13 H13B 110.0
C12 C13 H13B 110.0
H13A C13 H13B 108.4
C15 C14 C13 112.6(5)
C15 C14 H14A 109.1
C13 C14 H14A 109.1
C15 C14 H14B 109.1
C13 C14 H14B 109.1
H14A C14 H14B 107.8
C14 C15 C16 112.6(5)
C14 C15 H15A 109.1
C16 C15 H15A 109.1
C14 C15 H15B 109.1
C16 C15 H15B 109.1
H15A C15 H15B 107.8
C11 C16 C15 108.1(5)
C11 C16 H16A 110.1
C15 C16 H16A 110.1
C11 C16 H16B 110.1
C15 C16 H16B 110.1
H16A C16 H16B 108.4
N1 C17 H17A 109.5
N1 C17 H17B 109.5
H17A C17 H17B 109.5
N1 C17 H17C 109.5
H17A C17 H17C 109.5
H17B C17 H17C 109.5
N2 C18 H18A 109.5
N2 C18 H18B 109.5
H18A C18 H18B 109.5
N2 C18 H18C 109.5
H18A C18 H18C 109.5
H18B C18 H18C 109.5
C22 C21 C26 117.3(5)
C22 C21 Sn1 122.3(4)
C26 C21 Sn1 120.4(4)
C21 C22 C23 122.4(6)
C21 C22 H22A 118.8
C23 C22 H22A 118.8
C24 C23 C22 118.8(6)
C24 C23 H23A 120.6
C22 C23 H23A 120.6
C25 C24 C23 119.7(6)
C25 C24 H24A 120.2
C23 C24 H24A 120.2
C24 C25 C26 122.1(6)
C24 C25 H25A 119.0
C26 C25 H25A 119.0
C25 C26 C21 119.8(5)
C25 C26 H26A 120.1
C21 C26 H26A 120.1
C36 C31 C32 117.9(6)
C36 C31 Sn1 119.0(5)
C32 C31 Sn1 123.0(5)
C33 C32 C31 121.2(7)
C33 C32 H32A 119.4
C31 C32 H32A 119.4
C32 C33 C34 120.1(6)
C32 C33 H33A 120.0
C34 C33 H33A 120.0
C35 C34 C33 120.0(6)
C35 C34 H34A 120.0
C33 C34 H34A 120.0
C34 C35 C36 119.4(6)
C34 C35 H35A 120.3
C36 C35 H35A 120.3
C31 C36 C35 121.4(6)
C31 C36 H36A 119.3
C35 C36 H36A 119.3

loop_
_geom_bond_atom_site_label_1
_geom_bond_atom_site_label_2
_geom_bond_distance
Sn1 C1 2.120(6)
Sn1 C21 2.128(5)
Sn1 C31 2.152(6)
Sn1 O1 2.359(3)
Sn1 I1 2.8425(6)
Fe1 C10 2.008(6)
Fe1 C6 2.031(5)
Fe1 C1 2.032(5)
Fe1 C4 2.037(6)
Fe1 C7 2.038(5)
Fe1 C9 2.039(6)
Fe1 C8 2.042(6)
Fe1 C5 2.044(5)
Fe1 C2 2.046(6)
Fe1 C3 2.047(6)
P1 O1 1.487(4)
P1 N2 1.639(4)
P1 N1 1.648(5)
P1 C2 1.744(6)
C1 C5 1.418(7)
C1 C2 1.453(8)
C2 C3 1.432(8)
C3 C4 1.406(9)
C3 H3A 0.9300
C4 C5 1.386(8)
C4 H4A 0.9300
C5 H5A 0.9300
C6 C10 1.391(8)
C6 C7 1.417(7)
C6 H6A 0.9300
C7 C8 1.393(8)
C7 H7A 0.9300
C8 C9 1.396(7)
C8 H8A 0.9300
C9 C10 1.411(8)
C9 H9A 0.9300
C10 H10A 0.9300
N1 C11 1.460(7)
N1 C17 1.461(6)
N2 C18 1.447(7)
N2 C12 1.457(7)
C11 C16 1.492(7)
C11 C12 1.517(7)
C11 H11A 0.9800
C12 C13 1.524(7)
C12 H12A 0.9800
C13 C14 1.523(8)
C13 H13A 0.9700
C13 H13B 0.9700
C14 C15 1.518(8)
C14 H14A 0.9700
C14 H14B 0.9700
C15 C16 1.526(7)
C15 H15A 0.9700
C15 H15B 0.9700
C16 H16A 0.9700
C16 H16B 0.9700
C17 H17A 0.9600
C17 H17B 0.9600
C17 H17C 0.9600
C18 H18A 0.9600
C18 H18B 0.9600
C18 H18C 0.9600
C21 C22 1.385(8)
C21 C26 1.392(7)
C22 C23 1.387(8)
C22 H22A 0.9300
C23 C24 1.370(8)
C23 H23A 0.9300
C24 C25 1.357(8)
C24 H24A 0.9300
C25 C26 1.377(7)
C25 H25A 0.9300
C26 H26A 0.9300
C31 C36 1.358(8)
C31 C32 1.385(8)
C32 C33 1.362(8)
C32 H32A 0.9300
C33 C34 1.369(8)
C33 H33A 0.9300
C34 C35 1.360(8)
C34 H34A 0.9300
C35 C36 1.390(8)
C35 H35A 0.9300
C36 H36A 0.9300

loop_
_geom_torsion_atom_site_label_1
_geom_torsion_atom_site_label_2
_geom_torsion_atom_site_label_3
_geom_torsion_atom_site_label_4
_geom_torsion
N2 P1 O1 Sn1 136.9(2)
N1 P1 O1 Sn1 -111.3(2)
C2 P1 O1 Sn1 11.0(3)
C1 Sn1 O1 P1 -7.8(3)
C21 Sn1 O1 P1 103.2(3)
C31 Sn1 O1 P1 -138.6(3)
I1 Sn1 O1 P1 -46.5(7)
C10 Fe1 C1 C5 92.2(4)
C6 Fe1 C1 C5 135.3(4)
C4 Fe1 C1 C5 -36.6(4)
C7 Fe1 C1 C5 172.0(4)
C9 Fe1 C1 C5 56.3(6)
C8 Fe1 C1 C5 143(6)
C2 Fe1 C1 C5 -117.9(5)
C3 Fe1 C1 C5 -79.9(4)
C10 Fe1 C1 C2 -149.9(3)
C6 Fe1 C1 C2 -106.8(4)
C4 Fe1 C1 C2 81.4(4)
C7 Fe1 C1 C2 -70.1(5)
C9 Fe1 C1 C2 174.2(4)
C8 Fe1 C1 C2 -99(6)
C5 Fe1 C1 C2 117.9(5)
C3 Fe1 C1 C2 38.0(3)
C10 Fe1 C1 Sn1 -38.3(4)
C6 Fe1 C1 Sn1 4.8(4)
C4 Fe1 C1 Sn1 -167.0(4)
C7 Fe1 C1 Sn1 41.5(5)
C9 Fe1 C1 Sn1 -74.2(5)
C8 Fe1 C1 Sn1 13(6)
C5 Fe1 C1 Sn1 -130.5(6)
C2 Fe1 C1 Sn1 111.6(5)
C3 Fe1 C1 Sn1 149.6(4)
C21 Sn1 C1 C5 98.8(6)
C31 Sn1 C1 C5 -104.0(6)
O1 Sn1 C1 C5 -178.7(6)
I1 Sn1 C1 C5 -4.5(6)
C21 Sn1 C1 C2 -81.5(4)
C31 Sn1 C1 C2 75.7(5)
O1 Sn1 C1 C2 1.0(4)
I1 Sn1 C1 C2 175.2(4)
C21 Sn1 C1 Fe1 -165.7(3)
C31 Sn1 C1 Fe1 -8.5(5)
O1 Sn1 C1 Fe1 -83.2(3)
I1 Sn1 C1 Fe1 91.0(3)
C5 C1 C2 C3 1.1(6)
Fe1 C1 C2 C3 -59.3(4)
Sn1 C1 C2 C3 -178.6(3)
C5 C1 C2 P1 -175.3(4)
Fe1 C1 C2 P1 124.3(4)
Sn1 C1 C2 P1 4.9(6)
C5 C1 C2 Fe1 60.4(4)
Sn1 C1 C2 Fe1 -119.4(4)
O1 P1 C2 C3 174.3(5)
N2 P1 C2 C3 45.3(6)
N1 P1 C2 C3 -61.0(6)
O1 P1 C2 C1 -10.5(5)
N2 P1 C2 C1 -139.4(4)
N1 P1 C2 C1 114.2(5)
O1 P1 C2 Fe1 74.2(5)
N2 P1 C2 Fe1 -54.8(5)
N1 P1 C2 Fe1 -161.1(4)
C10 Fe1 C2 C3 170.4(4)
C6 Fe1 C2 C3 -149.8(3)
C1 Fe1 C2 C3 118.6(5)
C4 Fe1 C2 C3 37.6(3)
C7 Fe1 C2 C3 -104.8(4)
C9 Fe1 C2 C3 3(3)
C8 Fe1 C2 C3 -64.9(5)
C5 Fe1 C2 C3 80.4(4)
C10 Fe1 C2 C1 51.8(5)
C6 Fe1 C2 C1 91.5(4)
C4 Fe1 C2 C1 -81.0(4)
C7 Fe1 C2 C1 136.6(4)
C9 Fe1 C2 C1 -116(3)
C8 Fe1 C2 C1 176.5(4)
C5 Fe1 C2 C1 -38.2(3)
C3 Fe1 C2 C1 -118.6(5)
C10 Fe1 C2 P1 -58.0(6)
C6 Fe1 C2 P1 -18.2(6)
C1 Fe1 C2 P1 -109.7(6)
C4 Fe1 C2 P1 169.2(6)
C7 Fe1 C2 P1 26.9(6)
C9 Fe1 C2 P1 135(3)
C8 Fe1 C2 P1 66.8(6)
C5 Fe1 C2 P1 -147.9(5)
C3 Fe1 C2 P1 131.6(6)
C1 C2 C3 C4 -0.7(6)
P1 C2 C3 C4 174.9(4)
Fe1 C2 C3 C4 -59.3(4)
C1 C2 C3 Fe1 58.7(4)
P1 C2 C3 Fe1 -125.7(5)
C10 Fe1 C3 C4 -10(2)
C6 Fe1 C3 C4 175.1(4)
C1 Fe1 C3 C4 80.2(4)
C7 Fe1 C3 C4 -145.5(4)
C9 Fe1 C3 C4 -60.9(5)
C8 Fe1 C3 C4 -101.6(4)
C5 Fe1 C3 C4 36.3(3)
C2 Fe1 C3 C4 118.8(5)
C10 Fe1 C3 C2 -128.7(18)
C6 Fe1 C3 C2 56.3(5)
C1 Fe1 C3 C2 -38.7(3)
C4 Fe1 C3 C2 -118.8(5)
C7 Fe1 C3 C2 95.7(4)
C9 Fe1 C3 C2 -179.7(3)
C8 Fe1 C3 C2 139.6(3)
C5 Fe1 C3 C2 -82.5(3)
C2 C3 C4 C5 -0.1(7)
Fe1 C3 C4 C5 -59.4(4)
C2 C3 C4 Fe1 59.3(4)
C10 Fe1 C4 C5 -60.9(5)
C6 Fe1 C4 C5 -39(2)
C1 Fe1 C4 C5 37.5(3)
C7 Fe1 C4 C5 -176.7(4)
C9 Fe1 C4 C5 -99.9(4)
C8 Fe1 C4 C5 -142.5(4)
C2 Fe1 C4 C5 82.6(4)
C3 Fe1 C4 C5 120.8(5)
C10 Fe1 C4 C3 178.3(4)
C6 Fe1 C4 C3 -160.2(18)
C1 Fe1 C4 C3 -83.4(4)
C7 Fe1 C4 C3 62.5(6)
C9 Fe1 C4 C3 139.3(4)
C8 Fe1 C4 C3 96.6(4)
C5 Fe1 C4 C3 -120.8(5)
C2 Fe1 C4 C3 -38.2(3)
C3 C4 C5 C1 0.8(7)
Fe1 C4 C5 C1 -58.5(4)
C3 C4 C5 Fe1 59.3(4)
C2 C1 C5 C4 -1.2(6)
Fe1 C1 C5 C4 58.9(4)
Sn1 C1 C5 C4 178.5(4)
C2 C1 C5 Fe1 -60.1(4)
Sn1 C1 C5 Fe1 119.6(5)
C10 Fe1 C5 C4 137.7(4)
C6 Fe1 C5 C4 173.1(4)
C1 Fe1 C5 C4 -120.2(6)
C7 Fe1 C5 C4 160(2)
C9 Fe1 C5 C4 94.7(4)
C8 Fe1 C5 C4 62.1(6)
C2 Fe1 C5 C4 -81.0(4)
C3 Fe1 C5 C4 -36.8(4)
C10 Fe1 C5 C1 -102.2(4)
C6 Fe1 C5 C1 -66.8(5)
C4 Fe1 C5 C1 120.2(6)
C7 Fe1 C5 C1 -80(3)
C9 Fe1 C5 C1 -145.2(4)
C8 Fe1 C5 C1 -177.7(4)
C2 Fe1 C5 C1 39.1(4)
C3 Fe1 C5 C1 83.4(4)
C1 Fe1 C6 C10 -98.6(4)
C4 Fe1 C6 C10 -25(2)
C7 Fe1 C6 C10 119.1(5)
C9 Fe1 C6 C10 38.4(3)
C8 Fe1 C6 C10 81.7(4)
C5 Fe1 C6 C10 -59.0(5)
C2 Fe1 C6 C10 -143.7(4)
C3 Fe1 C6 C10 179.0(4)
C10 Fe1 C6 C7 -119.1(5)
C1 Fe1 C6 C7 142.3(4)
C4 Fe1 C6 C7 -143.8(18)
C9 Fe1 C6 C7 -80.8(4)
C8 Fe1 C6 C7 -37.4(4)
C5 Fe1 C6 C7 -178.1(4)
C2 Fe1 C6 C7 97.2(4)
C3 Fe1 C6 C7 59.9(6)
C10 C6 C7 C8 1.1(6)
Fe1 C6 C7 C8 59.9(4)
C10 C6 C7 Fe1 -58.8(4)
C10 Fe1 C7 C8 -81.3(4)
C6 Fe1 C7 C8 -118.8(5)
C1 Fe1 C7 C8 -178.2(4)
C4 Fe1 C7 C8 53.0(6)
C9 Fe1 C7 C8 -37.1(4)
C5 Fe1 C7 C8 -104(3)
C2 Fe1 C7 C8 138.6(4)
C3 Fe1 C7 C8 93.1(4)
C10 Fe1 C7 C6 37.5(4)
C1 Fe1 C7 C6 -59.4(5)
C4 Fe1 C7 C6 171.8(5)
C9 Fe1 C7 C6 81.7(4)
C8 Fe1 C7 C6 118.8(5)
C5 Fe1 C7 C6 15(3)
C2 Fe1 C7 C6 -102.5(4)
C3 Fe1 C7 C6 -148.0(4)
C6 C7 C8 C9 -0.1(6)
Fe1 C7 C8 C9 59.3(4)
C6 C7 C8 Fe1 -59.4(4)
C10 Fe1 C8 C7 81.8(4)
C6 Fe1 C8 C7 38.2(4)
C1 Fe1 C8 C7 30(6)
C4 Fe1 C8 C7 -150.1(4)
C9 Fe1 C8 C7 119.8(5)
C5 Fe1 C8 C7 171.6(4)
C2 Fe1 C8 C7 -66.1(5)
C3 Fe1 C8 C7 -106.1(4)
C10 Fe1 C8 C9 -38.0(4)
C6 Fe1 C8 C9 -81.7(4)
C1 Fe1 C8 C9 -90(6)
C4 Fe1 C8 C9 90.1(4)
C7 Fe1 C8 C9 -119.8(5)
C5 Fe1 C8 C9 51.8(6)
C2 Fe1 C8 C9 174.0(4)
C3 Fe1 C8 C9 134.1(4)
C7 C8 C9 C10 -0.9(7)
Fe1 C8 C9 C10 58.4(4)
C7 C8 C9 Fe1 -59.3(4)
C10 Fe1 C9 C8 119.1(5)
C6 Fe1 C9 C8 81.3(4)
C1 Fe1 C9 C8 176.3(4)
C4 Fe1 C9 C8 -106.1(4)
C7 Fe1 C9 C8 37.0(4)
C5 Fe1 C9 C8 -148.3(4)
C2 Fe1 C9 C8 -72(3)
C3 Fe1 C9 C8 -69.6(5)
C6 Fe1 C9 C10 -37.9(3)
C1 Fe1 C9 C10 57.2(5)
C4 Fe1 C9 C10 134.7(4)
C7 Fe1 C9 C10 -82.1(4)
C8 Fe1 C9 C10 -119.1(5)
C5 Fe1 C9 C10 92.6(4)
C2 Fe1 C9 C10 169(3)
C3 Fe1 C9 C10 171.3(3)
C7 C6 C10 C9 -1.7(6)
Fe1 C6 C10 C9 -61.1(4)
C7 C6 C10 Fe1 59.4(4)
C8 C9 C10 C6 1.6(7)
Fe1 C9 C10 C6 61.1(4)
C8 C9 C10 Fe1 -59.5(4)
C1 Fe1 C10 C6 96.9(4)
C4 Fe1 C10 C6 175.5(4)
C7 Fe1 C10 C6 -37.9(3)
C9 Fe1 C10 C6 -118.4(5)
C8 Fe1 C10 C6 -81.1(4)
C5 Fe1 C10 C6 139.9(4)
C2 Fe1 C10 C6 63.0(5)
C3 Fe1 C10 C6 -175.8(17)
C6 Fe1 C10 C9 118.4(5)
C1 Fe1 C10 C9 -144.7(3)
C4 Fe1 C10 C9 -66.1(4)
C7 Fe1 C10 C9 80.5(3)
C8 Fe1 C10 C9 37.3(3)
C5 Fe1 C10 C9 -101.7(3)
C2 Fe1 C10 C9 -178.6(4)
C3 Fe1 C10 C9 -57.4(19)
O1 P1 N1 C11 -143.6(3)
N2 P1 N1 C11 -19.6(4)
C2 P1 N1 C11 97.1(4)
O1 P1 N1 C17 78.3(5)
N2 P1 N1 C17 -157.7(4)
C2 P1 N1 C17 -41.0(5)
O1 P1 N2 C18 -26.8(5)
N1 P1 N2 C18 -148.8(4)
C2 P1 N2 C18 95.6(5)
O1 P1 N2 C12 115.0(4)
N1 P1 N2 C12 -7.0(4)
C2 P1 N2 C12 -122.6(4)
C17 N1 C11 C16 -58.7(7)
P1 N1 C11 C16 162.0(4)
C17 N1 C11 C12 177.6(5)
P1 N1 C11 C12 38.3(5)
C18 N2 C12 C11 174.7(5)
P1 N2 C12 C11 30.2(5)
C18 N2 C12 C13 -62.6(7)
P1 N2 C12 C13 152.9(4)
N1 C11 C12 N2 -42.4(5)
C16 C11 C12 N2 -170.8(5)
N1 C11 C12 C13 -169.0(4)
C16 C11 C12 C13 62.5(6)
N2 C12 C13 C14 -177.6(5)
C11 C12 C13 C14 -57.5(6)
C12 C13 C14 C15 54.2(7)
C13 C14 C15 C16 -54.3(8)
N1 C11 C16 C15 -178.1(5)
C12 C11 C16 C15 -58.9(6)
C14 C15 C16 C11 54.7(8)
C1 Sn1 C21 C22 109.8(5)
C31 Sn1 C21 C22 -50.1(5)
O1 Sn1 C21 C22 33.1(5)
I1 Sn1 C21 C22 -151.7(5)
C1 Sn1 C21 C26 -67.9(5)
C31 Sn1 C21 C26 132.2(4)
O1 Sn1 C21 C26 -144.7(5)
I1 Sn1 C21 C26 30.6(5)
C26 C21 C22 C23 0.1(9)
Sn1 C21 C22 C23 -177.7(5)
C21 C22 C23 C24 0.1(10)
C22 C23 C24 C25 0.9(10)
C23 C24 C25 C26 -2.0(10)
C24 C25 C26 C21 2.2(10)
C22 C21 C26 C25 -1.2(8)
Sn1 C21 C26 C25 176.7(4)
C1 Sn1 C31 C36 -117.7(5)
C21 Sn1 C31 C36 38.0(5)
O1 Sn1 C31 C36 -46.1(4)
I1 Sn1 C31 C36 143.2(4)
C1 Sn1 C31 C32 65.5(6)
C21 Sn1 C31 C32 -138.8(4)
O1 Sn1 C31 C32 137.1(5)
I1 Sn1 C31 C32 -33.6(5)
C36 C31 C32 C33 -0.1(9)
Sn1 C31 C32 C33 176.7(4)
C31 C32 C33 C34 -0.5(9)
C32 C33 C34 C35 0.3(10)
C33 C34 C35 C36 0.6(9)
C32 C31 C36 C35 1.0(9)
Sn1 C31 C36 C35 -175.9(4)
C34 C35 C36 C31 -1.3(9)
